data_7043210
loop_
_publ_author_name
'Mehring, Michael'
'Preda, Ana Maria'
'Schneider, Wolfgang B.'
'Rainer, Martin'
'Rueffer, Tobias'
'Schaarschmidt, Dieter'
'Lang, Heinrich'

_publ_section_title
;
 Heteroaryl Bismuthines: A Novel Synthetic Concept and
 Metal&#x00B7;&#x00B7;&#x00B7;\p Heteroarene Interaction
;
_journal_name_full 'Dalton Trans.'
_journal_paper_doi 10.1039/C7DT01437F
_journal_year 2017
_chemical_formula_moiety 'C56 H72 Bi4 O10 S8'
_chemical_formula_sum 'C56 H72 Bi4 O10 S8'
_chemical_formula_weight 1997.53
_space_group_crystal_system triclinic
_space_group_IT_number 2
_space_group_name_Hall '-P 1'
_space_group_name_H-M_alt 'P -1'
_symmetry_space_group_name_Hall '-P 1'
_symmetry_space_group_name_H-M 'P -1'
_atom_sites_solution_hydrogens geom
_audit_creation_method SHELXL-2014/6
_audit_update_record
;
2017-03-31 deposited with the CCDC.
2017-06-02 downloaded from the CCDC.
;
_cell_angle_alpha 114.879(6)
_cell_angle_beta 101.803(5)
_cell_angle_gamma 99.558(5)
_cell_formula_units_Z 1
_cell_length_a 10.3241(5)
_cell_length_b 12.9973(8)
_cell_length_c 14.0496(8)
_cell_measurement_reflns_used 8092
_cell_measurement_temperature 100
_cell_measurement_theta_max 28.5194
_cell_measurement_theta_min 2.9608
_cell_volume 1605.3(2)
_computing_cell_refinement
;
CrysAlis RED, Oxford Diffraction Ltd.,
Version 1.171.32.37 (release 24-10-2008 CrysAlis171 .NET)
(compiled Oct 24 2008,09:44:38)
;
_computing_data_collection
;
CrysAlis CCD, Oxford Diffraction Ltd.,
Version 1.171.32.37 (release 24-10-2008 CrysAlis171 .NET)
(compiled Oct 24 2008,09:44:38)
;
_computing_data_reduction
;
CrysAlis RED, Oxford Diffraction Ltd.,
Version 1.171.32.37 (release 24-10-2008 CrysAlis171 .NET)
(compiled Oct 24 2008,09:44:38)
;
_computing_structure_refinement 'SHELXL-2014/6 (Sheldrick, 2014)'
_computing_structure_solution 'SHELXS-97 (Sheldrick, 1997)'
_diffrn_ambient_temperature 100
_diffrn_measured_fraction_theta_full 0.989
_diffrn_measured_fraction_theta_max 0.983
_diffrn_measurement_device_type 'Oxford Gemini S'
_diffrn_measurement_method '\w scans'
_diffrn_radiation_type MoK\a
_diffrn_radiation_wavelength 0.71073
_diffrn_reflns_av_R_equivalents 0.0327
_diffrn_reflns_av_unetI/netI 0.0463
_diffrn_reflns_Laue_measured_fraction_full 0.989
_diffrn_reflns_Laue_measured_fraction_max 0.983
_diffrn_reflns_limit_h_max 12
_diffrn_reflns_limit_h_min -12
_diffrn_reflns_limit_k_max 16
_diffrn_reflns_limit_k_min -15
_diffrn_reflns_limit_l_max 17
_diffrn_reflns_limit_l_min -16
_diffrn_reflns_number 12911
_diffrn_reflns_point_group_measured_fraction_full 0.989
_diffrn_reflns_point_group_measured_fraction_max 0.983
_diffrn_reflns_theta_full 25.242
_diffrn_reflns_theta_max 25.997
_diffrn_reflns_theta_min 2.971
_diffrn_standards_decay_% 0
_diffrn_standards_interval_count 50
_diffrn_standards_interval_time 10
_diffrn_standards_number 2
_exptl_absorpt_coefficient_mu 11.242
_exptl_absorpt_correction_T_max 1.00000
_exptl_absorpt_correction_T_min 0.28394
_exptl_absorpt_correction_type multi-scan
_exptl_absorpt_process_details
;
CrysAlis RED, Oxford Diffraction Ltd.,
Version 1.171.32.37 (release 24-10-2008 CrysAlis171 .NET)
(compiled Oct 24 2008,09:44:38)
Empirical absorption correction using spherical harmonics,
 implemented in SCALE3 ABSPACK scaling algorithm.
;
_exptl_crystal_colour colourless
_exptl_crystal_density_diffrn 2.066
_exptl_crystal_description needle
_exptl_crystal_F_000 948
_exptl_crystal_size_max 0.30
_exptl_crystal_size_mid 0.08
_exptl_crystal_size_min 0.06
_refine_diff_density_max 2.278
_refine_diff_density_min -1.531
_refine_diff_density_rms 0.207
_refine_ls_extinction_method none
_refine_ls_goodness_of_fit_ref 0.982
_refine_ls_hydrogen_treatment constr
_refine_ls_matrix_type full
_refine_ls_number_parameters 352
_refine_ls_number_reflns 6199
_refine_ls_number_restraints 0
_refine_ls_restrained_S_all 0.982
_refine_ls_R_factor_all 0.0427
_refine_ls_R_factor_gt 0.0313
_refine_ls_shift/su_max 0.001
_refine_ls_shift/su_mean 0.000
_refine_ls_structure_factor_coef Fsqd
_refine_ls_weighting_details 'w=1/[\s^2^(Fo^2^)+(0.0486P)^2^] where P=(Fo^2^+2Fc^2^)/3'
_refine_ls_weighting_scheme calc
_refine_ls_wR_factor_gt 0.0763
_refine_ls_wR_factor_ref 0.0779
_reflns_Friedel_coverage 0.000
_reflns_number_gt 4863
_reflns_number_total 6199
_reflns_threshold_expression 'I > 2\s(I)'
_cod_data_source_file c7dt01437f2.cif
_cod_data_source_block 2
_cod_original_cell_volume 1605.25(17)
_cod_database_code 7043210
_shelx_space_group_comment
;
The symmetry employed for this shelxl refinement is uniquely defined
by the following loop, which should always be used as a source of
symmetry information in preference to the above space-group names.
They are only intended as comments.
;
_shelxl_version_number 2014/6

loop_
_space_group_symop_operation_xyz
'x, y, z'
'-x, -y, -z'

loop_
_atom_site_label
_atom_site_type_symbol
_atom_site_fract_x
_atom_site_fract_y
_atom_site_fract_z
_atom_site_U_iso_or_equiv
_atom_site_adp_type
_atom_site_occupancy
_atom_site_site_symmetry_order
_atom_site_calc_flag
_atom_site_refinement_flags_posn
_atom_site_refinement_flags_adp
C1 C 0.2711(6) 0.1163(6) 0.4095(6) 0.0215(15) Uani 1 1 d . .
C2 C 0.2952(7) 0.0831(7) 0.2996(6) 0.0312(18) Uani 1 1 d . .
H2A H 0.3914 0.1138 0.3107 0.047 Uiso 1 1 calc R U
H2B H 0.2681 -0.0015 0.2566 0.047 Uiso 1 1 calc R U
H2C H 0.2416 0.1156 0.2613 0.047 Uiso 1 1 calc R U
C3 C 0.3517(7) 0.0612(7) 0.4694(7) 0.0352(19) Uani 1 1 d . .
H3A H 0.4488 0.0938 0.4855 0.053 Uiso 1 1 calc R U
H3B H 0.3305 0.0780 0.5369 0.053 Uiso 1 1 calc R U
H3C H 0.3264 -0.0229 0.4235 0.053 Uiso 1 1 calc R U
C4 C 0.3093(7) 0.2482(6) 0.4824(6) 0.0249(16) Uani 1 1 d . .
C5 C 0.3290(7) 0.3092(7) 0.5941(6) 0.0337(19) Uani 1 1 d . .
H5 H 0.3268 0.2746 0.6400 0.040 Uiso 1 1 calc R U
C6 C 0.3537(9) 0.4349(7) 0.6299(8) 0.047(3) Uani 1 1 d . .
H6 H 0.3674 0.4899 0.7025 0.057 Uiso 1 1 calc R U
C7 C 0.3552(10) 0.4650(7) 0.5515(9) 0.056(3) Uani 1 1 d . .
H7 H 0.3713 0.5422 0.5623 0.068 Uiso 1 1 calc R U
C8 C -0.1690(7) 0.2115(6) 0.3218(5) 0.0216(15) Uani 1 1 d . .
C9 C -0.0700(7) 0.3318(6) 0.4124(6) 0.0312(18) Uani 1 1 d . .
H9A H -0.0924 0.3937 0.3981 0.047 Uiso 1 1 calc R U
H9B H -0.0792 0.3442 0.4828 0.047 Uiso 1 1 calc R U
H9C H 0.0232 0.3324 0.4129 0.047 Uiso 1 1 calc R U
C10 C -0.3176(7) 0.2125(6) 0.3220(6) 0.0247(16) Uani 1 1 d . .
H10A H -0.3383 0.2758 0.3093 0.037 Uiso 1 1 calc R U
H10B H -0.3805 0.1385 0.2648 0.037 Uiso 1 1 calc R U
H10C H -0.3268 0.2238 0.3921 0.037 Uiso 1 1 calc R U
C11 C -0.1547(6) 0.1929(6) 0.2103(5) 0.0207(15) Uani 1 1 d . .
C12 C -0.2246(7) 0.2226(6) 0.1369(6) 0.0291(17) Uani 1 1 d . .
H12 H -0.2966 0.2566 0.1463 0.035 Uiso 1 1 calc R U
C13 C -0.1760(8) 0.1964(7) 0.0451(7) 0.040(2) Uani 1 1 d . .
H13 H -0.2131 0.2102 -0.0131 0.048 Uiso 1 1 calc R U
C14 C -0.0689(9) 0.1487(7) 0.0507(6) 0.038(2) Uani 1 1 d . .
H14 H -0.0236 0.1270 -0.0024 0.045 Uiso 1 1 calc R U
C15 C -0.4469(6) -0.2222(6) 0.1463(6) 0.0224(16) Uani 1 1 d . .
C16 C -0.5535(7) -0.3405(6) 0.1073(6) 0.036(2) Uani 1 1 d . .
H16A H -0.6398 -0.3430 0.0635 0.054 Uiso 1 1 calc R U
H16B H -0.5212 -0.4044 0.0638 0.054 Uiso 1 1 calc R U
H16C H -0.5662 -0.3480 0.1701 0.054 Uiso 1 1 calc R U
C17 C -0.4957(8) -0.1209(7) 0.2202(6) 0.0346(19) Uani 1 1 d . .
H17A H -0.5789 -0.1177 0.1774 0.052 Uiso 1 1 calc R U
H17B H -0.5133 -0.1341 0.2792 0.052 Uiso 1 1 calc R U
H17C H -0.4255 -0.0474 0.2501 0.052 Uiso 1 1 calc R U
C18 C -0.4213(6) -0.2060(6) 0.0512(5) 0.0230(16) Uani 1 1 d . .
C19 C -0.4012(7) -0.1068(7) 0.0383(6) 0.0285(17) Uani 1 1 d . .
H19 H -0.4100 -0.0354 0.0879 0.034 Uiso 1 1 calc R U
C20 C -0.3657(8) -0.1235(8) -0.0580(7) 0.042(2) Uani 1 1 d . .
H20 H -0.3505 -0.0644 -0.0787 0.051 Uiso 1 1 calc R U
C21 C -0.3560(9) -0.2313(8) -0.1163(7) 0.048(2) Uani 1 1 d . .
H21 H -0.3325 -0.2561 -0.1813 0.058 Uiso 1 1 calc R U
C22 C -0.0292(7) -0.3429(6) 0.1945(6) 0.0256(16) Uani 1 1 d . .
C23 C -0.1633(9) -0.4345(7) 0.1457(9) 0.072(4) Uani 1 1 d . .
H23A H -0.1554 -0.5069 0.0913 0.108 Uiso 1 1 calc R U
H23B H -0.1894 -0.4474 0.2025 0.108 Uiso 1 1 calc R U
H23C H -0.2322 -0.4088 0.1116 0.108 Uiso 1 1 calc R U
C24 C 0.0133(12) -0.3222(10) 0.1044(8) 0.071(4) Uani 1 1 d . .
H24A H 0.0183 -0.3952 0.0488 0.106 Uiso 1 1 calc R U
H24B H -0.0536 -0.2937 0.0719 0.106 Uiso 1 1 calc R U
H24C H 0.1021 -0.2647 0.1361 0.106 Uiso 1 1 calc R U
C25 C 0.0826(7) -0.3803(6) 0.2485(5) 0.0216(15) Uani 1 1 d . .
C26 C 0.0938(10) -0.4894(7) 0.2266(8) 0.058(3) Uani 1 1 d . .
H26 H 0.0257 -0.5585 0.1743 0.069 Uiso 1 1 calc R U
C27 C 0.2176(13) -0.4883(9) 0.2902(9) 0.083(4) Uani 1 1 d . .
H27 H 0.2396 -0.5569 0.2841 0.099 Uiso 1 1 calc R U
C28 C 0.3021(10) -0.3796(9) 0.3607(8) 0.057(3) Uani 1 1 d . .
H28 H 0.3881 -0.3633 0.4091 0.069 Uiso 1 1 calc R U
O1 O 0.1259(4) 0.0672(4) 0.3856(3) 0.0224(11) Uani 1 1 d . .
O2 O -0.1384(4) 0.1174(4) 0.3407(4) 0.0177(10) Uani 1 1 d . .
O3 O -0.1076(4) -0.0417(4) 0.4091(3) 0.0151(9) Uani 1 1 d . .
O4 O -0.3222(4) -0.2267(4) 0.2106(4) 0.0228(11) Uani 1 1 d . .
O5 O -0.0358(5) -0.2333(4) 0.2761(4) 0.0227(11) Uani 1 1 d . .
S1 S 0.3241(2) 0.34404(17) 0.42803(19) 0.0419(5) Uani 1 1 d . .
S2 S -0.0281(2) 0.13374(19) 0.16626(16) 0.0353(5) Uani 1 1 d . .
S3 S -0.3922(3) -0.3193(2) -0.05656(18) 0.0524(6) Uani 1 1 d . .
S4 S 0.2290(2) -0.27569(18) 0.34894(18) 0.0386(5) Uani 1 1 d . .
Bi1 Bi 0.00697(2) 0.13663(2) 0.49042(2) 0.01570(8) Uani 1 1 d . .
Bi2 Bi -0.13005(2) -0.11409(2) 0.24169(2) 0.01688(8) Uani 1 1 d . .

loop_
_atom_site_aniso_label
_atom_site_aniso_U_11
_atom_site_aniso_U_22
_atom_site_aniso_U_33
_atom_site_aniso_U_23
_atom_site_aniso_U_13
_atom_site_aniso_U_12
C1 0.014(3) 0.022(3) 0.030(4) 0.013(3) 0.010(3) 0.002(3)
C2 0.021(4) 0.037(4) 0.044(5) 0.020(4) 0.020(3) 0.013(3)
C3 0.024(4) 0.035(4) 0.052(5) 0.026(4) 0.006(3) 0.011(3)
C4 0.019(3) 0.023(4) 0.034(4) 0.015(3) 0.011(3) 0.003(3)
C5 0.028(4) 0.035(4) 0.032(4) 0.015(4) 0.008(3) -0.002(3)
C6 0.044(5) 0.026(4) 0.051(6) -0.002(4) 0.024(4) 0.002(4)
C7 0.057(6) 0.026(4) 0.091(8) 0.022(5) 0.046(6) 0.008(4)
C8 0.027(4) 0.023(3) 0.021(4) 0.015(3) 0.004(3) 0.012(3)
C9 0.035(4) 0.026(4) 0.029(4) 0.012(3) 0.007(3) 0.007(3)
C10 0.026(4) 0.028(4) 0.026(4) 0.016(3) 0.010(3) 0.013(3)
C11 0.017(3) 0.022(3) 0.024(4) 0.011(3) 0.005(3) 0.009(3)
C12 0.026(4) 0.037(4) 0.034(4) 0.025(4) 0.007(3) 0.011(3)
C13 0.037(5) 0.054(5) 0.034(5) 0.031(4) 0.004(4) 0.006(4)
C14 0.051(5) 0.043(5) 0.024(4) 0.018(4) 0.016(4) 0.011(4)
C15 0.018(3) 0.020(3) 0.024(4) 0.009(3) -0.001(3) 0.006(3)
C16 0.026(4) 0.033(4) 0.035(5) 0.011(4) -0.001(3) 0.000(3)
C17 0.035(4) 0.037(4) 0.031(4) 0.011(4) 0.014(3) 0.018(3)
C18 0.019(3) 0.024(4) 0.016(3) 0.002(3) -0.001(3) 0.008(3)
C19 0.029(4) 0.032(4) 0.022(4) 0.011(3) 0.004(3) 0.009(3)
C20 0.049(5) 0.044(5) 0.038(5) 0.027(4) 0.007(4) 0.009(4)
C21 0.065(6) 0.062(6) 0.035(5) 0.032(5) 0.024(4) 0.028(5)
C22 0.030(4) 0.022(3) 0.023(4) 0.006(3) 0.007(3) 0.017(3)
C23 0.037(5) 0.031(5) 0.087(8) -0.011(5) -0.015(5) 0.010(4)
C24 0.130(10) 0.087(8) 0.038(5) 0.035(5) 0.053(6) 0.087(8)
C25 0.028(4) 0.022(3) 0.022(4) 0.013(3) 0.010(3) 0.014(3)
C26 0.073(7) 0.025(4) 0.049(6) 0.011(4) -0.015(5) 0.011(4)
C27 0.125(10) 0.047(6) 0.058(7) 0.012(5) -0.010(7) 0.063(7)
C28 0.053(6) 0.081(7) 0.052(6) 0.033(6) 0.017(5) 0.046(5)
O1 0.015(2) 0.028(3) 0.016(2) 0.004(2) 0.0056(18) 0.0034(19)
O2 0.021(2) 0.018(2) 0.022(2) 0.015(2) 0.0041(18) 0.0122(18)
O3 0.014(2) 0.018(2) 0.008(2) 0.0042(18) -0.0016(16) 0.0020(17)
O4 0.018(2) 0.027(2) 0.021(2) 0.014(2) -0.0012(19) 0.0037(19)
O5 0.032(3) 0.018(2) 0.016(2) 0.005(2) 0.005(2) 0.014(2)
S1 0.0578(14) 0.0270(10) 0.0595(14) 0.0287(10) 0.0340(12) 0.0151(9)
S2 0.0419(11) 0.0499(12) 0.0315(11) 0.0266(10) 0.0188(9) 0.0257(10)
S3 0.0967(19) 0.0439(13) 0.0294(11) 0.0182(10) 0.0282(12) 0.0377(13)
S4 0.0277(10) 0.0345(11) 0.0471(13) 0.0196(10) 0.0026(9) 0.0028(8)
Bi1 0.01703(14) 0.01426(13) 0.01490(13) 0.00582(10) 0.00435(10) 0.00578(10)
Bi2 0.01783(14) 0.01979(14) 0.01198(13) 0.00713(11) 0.00356(10) 0.00505(10)

loop_
_atom_type_symbol
_atom_type_description
_atom_type_scat_dispersion_real
_atom_type_scat_dispersion_imag
_atom_type_scat_source
C C 0.0033 0.0016 'International Tables Vol C Tables 4.2.6.8 and 6.1.1.4'
H H 0.0000 0.0000 'International Tables Vol C Tables 4.2.6.8 and 6.1.1.4'
O O 0.0106 0.0060 'International Tables Vol C Tables 4.2.6.8 and 6.1.1.4'
S S 0.1246 0.1234 'International Tables Vol C Tables 4.2.6.8 and 6.1.1.4'
Bi Bi -4.1077 10.2566 'International Tables Vol C Tables 4.2.6.8 and 6.1.1.4'

loop_
_geom_angle_atom_site_label_1
_geom_angle_atom_site_label_2
_geom_angle_atom_site_label_3
_geom_angle
_geom_angle_site_symmetry_1
_geom_angle_site_symmetry_3
O1 C1 C2 105.9(5) . .
O1 C1 C4 108.9(5) . .
C2 C1 C4 113.2(6) . .
O1 C1 C3 109.2(6) . .
C2 C1 C3 110.0(6) . .
C4 C1 C3 109.5(6) . .
C1 C2 H2A 109.5 . .
C1 C2 H2B 109.5 . .
H2A C2 H2B 109.5 . .
C1 C2 H2C 109.5 . .
H2A C2 H2C 109.5 . .
H2B C2 H2C 109.5 . .
C1 C3 H3A 109.5 . .
C1 C3 H3B 109.5 . .
H3A C3 H3B 109.5 . .
C1 C3 H3C 109.5 . .
H3A C3 H3C 109.5 . .
H3B C3 H3C 109.5 . .
C5 C4 C1 128.4(7) . .
C5 C4 S1 110.5(5) . .
C1 C4 S1 121.0(6) . .
C4 C5 C6 110.4(8) . .
C4 C5 H5 124.8 . .
C6 C5 H5 124.8 . .
C7 C6 C5 114.7(8) . .
C7 C6 H6 122.6 . .
C5 C6 H6 122.6 . .
C6 C7 S1 111.1(7) . .
C6 C7 H7 124.4 . .
S1 C7 H7 124.4 . .
O2 C8 C11 109.3(5) . .
O2 C8 C10 109.4(6) . .
C11 C8 C10 109.4(5) . .
O2 C8 C9 110.9(6) . .
C11 C8 C9 109.2(6) . .
C10 C8 C9 108.6(5) . .
C8 C9 H9A 109.5 . .
C8 C9 H9B 109.5 . .
H9A C9 H9B 109.5 . .
C8 C9 H9C 109.5 . .
H9A C9 H9C 109.5 . .
H9B C9 H9C 109.5 . .
C8 C10 H10A 109.5 . .
C8 C10 H10B 109.5 . .
H10A C10 H10B 109.5 . .
C8 C10 H10C 109.5 . .
H10A C10 H10C 109.5 . .
H10B C10 H10C 109.5 . .
C12 C11 C8 129.7(6) . .
C12 C11 S2 110.7(6) . .
C8 C11 S2 119.5(5) . .
C11 C12 C13 112.7(7) . .
C11 C12 H12 123.6 . .
C13 C12 H12 123.6 . .
C14 C13 C12 112.6(8) . .
C14 C13 H13 123.7 . .
C12 C13 H13 123.7 . .
C13 C14 S2 111.7(6) . .
C13 C14 H14 124.1 . .
S2 C14 H14 124.1 . .
O4 C15 C18 109.8(5) . .
O4 C15 C17 109.3(5) . .
C18 C15 C17 111.0(6) . .
O4 C15 C16 105.4(6) . .
C18 C15 C16 111.9(6) . .
C17 C15 C16 109.2(6) . .
C15 C16 H16A 109.5 . .
C15 C16 H16B 109.5 . .
H16A C16 H16B 109.5 . .
C15 C16 H16C 109.5 . .
H16A C16 H16C 109.5 . .
H16B C16 H16C 109.5 . .
C15 C17 H17A 109.5 . .
C15 C17 H17B 109.5 . .
H17A C17 H17B 109.5 . .
C15 C17 H17C 109.5 . .
H17A C17 H17C 109.5 . .
H17B C17 H17C 109.5 . .
C19 C18 C15 129.8(6) . .
C19 C18 S3 109.5(6) . .
C15 C18 S3 120.3(5) . .
C18 C19 C20 113.2(7) . .
C18 C19 H19 123.4 . .
C20 C19 H19 123.4 . .
C21 C20 C19 113.8(9) . .
C21 C20 H20 123.1 . .
C19 C20 H20 123.1 . .
C20 C21 S3 111.4(7) . .
C20 C21 H21 124.3 . .
S3 C21 H21 124.3 . .
O5 C22 C23 111.6(6) . .
O5 C22 C25 107.8(5) . .
C23 C22 C25 111.2(7) . .
O5 C22 C24 108.4(6) . .
C23 C22 C24 109.8(8) . .
C25 C22 C24 108.0(6) . .
C22 C23 H23A 109.5 . .
C22 C23 H23B 109.5 . .
H23A C23 H23B 109.5 . .
C22 C23 H23C 109.5 . .
H23A C23 H23C 109.5 . .
H23B C23 H23C 109.5 . .
C22 C24 H24A 109.5 . .
C22 C24 H24B 109.5 . .
H24A C24 H24B 109.5 . .
C22 C24 H24C 109.5 . .
H24A C24 H24C 109.5 . .
H24B C24 H24C 109.5 . .
C26 C25 C22 130.2(7) . .
C26 C25 S4 109.6(6) . .
C22 C25 S4 120.1(5) . .
C25 C26 C27 113.4(8) . .
C25 C26 H26 123.3 . .
C27 C26 H26 123.3 . .
C28 C27 C26 114.0(8) . .
C28 C27 H27 123.0 . .
C26 C27 H27 123.0 . .
C27 C28 S4 110.1(7) . .
C27 C28 H28 124.9 . .
S4 C28 H28 124.9 . .
C1 O1 Bi1 125.2(3) . .
C8 O2 Bi1 126.1(4) . .
C8 O2 Bi2 144.9(4) . .
Bi1 O2 Bi2 86.27(13) . .
Bi2 O3 Bi1 110.2(2) . .
Bi2 O3 Bi1 118.22(17) . 2_556
Bi1 O3 Bi1 107.68(16) . 2_556
C15 O4 Bi2 120.7(4) . .
C22 O5 Bi2 124.8(4) . .
C7 S1 C4 93.3(5) . .
C14 S2 C11 92.2(4) . .
C21 S3 C18 92.1(4) . .
C28 S4 C25 92.8(4) . .
O3 Bi1 O1 81.19(16) . .
O3 Bi1 O2 76.25(16) . .
O1 Bi1 O2 84.75(17) . .
O3 Bi1 O3 72.32(16) . 2_556
O1 Bi1 O3 85.00(17) . 2_556
O2 Bi1 O3 148.06(14) . 2_556
O3 Bi1 Bi2 34.75(12) . .
O1 Bi1 Bi2 57.32(11) . .
O2 Bi1 Bi2 53.60(10) . .
O3 Bi1 Bi2 95.80(9) 2_556 .
O3 Bi1 Bi1 39.22(12) . 2_556
O1 Bi1 Bi1 81.63(14) . 2_556
O2 Bi1 Bi1 115.28(11) . 2_556
O3 Bi1 Bi1 33.09(9) 2_556 2_556
Bi2 Bi1 Bi1 66.188(9) . 2_556
O3 Bi2 O4 88.69(17) . .
O3 Bi2 O5 81.34(16) . .
O4 Bi2 O5 88.10(18) . .
O3 Bi2 O2 64.93(15) . .
O4 Bi2 O2 109.16(15) . .
O5 Bi2 O2 140.95(14) . .
O3 Bi2 Bi1 35.09(12) . .
O4 Bi2 Bi1 118.15(12) . .
O5 Bi2 Bi1 100.82(11) . .
O2 Bi2 Bi1 40.13(9) . .

loop_
_geom_bond_atom_site_label_1
_geom_bond_atom_site_label_2
_geom_bond_distance
_geom_bond_site_symmetry_2
C1 O1 1.437(7) .
C1 C2 1.505(10) .
C1 C4 1.509(9) .
C1 C3 1.527(10) .
C2 H2A 0.9600 .
C2 H2B 0.9600 .
C2 H2C 0.9600 .
C3 H3A 0.9600 .
C3 H3B 0.9600 .
C3 H3C 0.9600 .
C4 C5 1.379(10) .
C4 S1 1.715(8) .
C5 C6 1.452(12) .
C5 H5 0.9300 .
C6 C7 1.316(15) .
C6 H6 0.9300 .
C7 S1 1.701(9) .
C7 H7 0.9300 .
C8 O2 1.426(8) .
C8 C11 1.524(10) .
C8 C10 1.537(9) .
C8 C9 1.540(9) .
C9 H9A 0.9600 .
C9 H9B 0.9600 .
C9 H9C 0.9600 .
C10 H10A 0.9600 .
C10 H10B 0.9600 .
C10 H10C 0.9600 .
C11 C12 1.363(10) .
C11 S2 1.716(6) .
C12 C13 1.408(11) .
C12 H12 0.9300 .
C13 C14 1.358(11) .
C13 H13 0.9300 .
C14 S2 1.692(9) .
C14 H14 0.9300 .
C15 O4 1.439(8) .
C15 C18 1.504(10) .
C15 C17 1.533(9) .
C15 C16 1.535(10) .
C16 H16A 0.9600 .
C16 H16B 0.9600 .
C16 H16C 0.9600 .
C17 H17A 0.9600 .
C17 H17B 0.9600 .
C17 H17C 0.9600 .
C18 C19 1.364(11) .
C18 S3 1.735(7) .
C19 C20 1.412(11) .
C19 H19 0.9300 .
C20 C21 1.326(11) .
C20 H20 0.9300 .
C21 S3 1.716(10) .
C21 H21 0.9300 .
C22 O5 1.428(7) .
C22 C23 1.477(11) .
C22 C25 1.511(9) .
C22 C24 1.531(12) .
C23 H23A 0.9600 .
C23 H23B 0.9600 .
C23 H23C 0.9600 .
C24 H24A 0.9600 .
C24 H24B 0.9600 .
C24 H24C 0.9600 .
C25 C26 1.349(11) .
C25 S4 1.719(7) .
C26 C27 1.396(13) .
C26 H26 0.9300 .
C27 C28 1.341(14) .
C27 H27 0.9300 .
C28 S4 1.701(10) .
C28 H28 0.9300 .
O1 Bi1 2.117(4) .
O2 Bi1 2.209(4) .
O2 Bi2 2.759(4) .
O3 Bi2 2.077(4) .
O3 Bi1 2.095(4) .
O3 Bi1 2.426(4) 2_556
O4 Bi2 2.101(4) .
O5 Bi2 2.126(5) .
Bi1 O3 2.426(4) 2_556
Bi1 Bi2 3.4201(5) .
Bi1 Bi1 3.6548(5) 2_556

loop_
_geom_torsion_atom_site_label_1
_geom_torsion_atom_site_label_2
_geom_torsion_atom_site_label_3
_geom_torsion_atom_site_label_4
_geom_torsion
O1 C1 C4 C5 77.8(9)
C2 C1 C4 C5 -164.7(7)
C3 C1 C4 C5 -41.5(9)
O1 C1 C4 S1 -98.1(6)
C2 C1 C4 S1 19.4(8)
C3 C1 C4 S1 142.5(6)
C1 C4 C5 C6 -175.4(7)
S1 C4 C5 C6 0.9(8)
C4 C5 C6 C7 -1.3(11)
C5 C6 C7 S1 1.1(11)
O2 C8 C11 C12 148.2(7)
C10 C8 C11 C12 28.4(10)
C9 C8 C11 C12 -90.4(8)
O2 C8 C11 S2 -35.9(7)
C10 C8 C11 S2 -155.7(5)
C9 C8 C11 S2 85.5(6)
C8 C11 C12 C13 176.7(7)
S2 C11 C12 C13 0.5(8)
C11 C12 C13 C14 -0.8(10)
C12 C13 C14 S2 0.8(9)
O4 C15 C18 C19 -102.4(8)
C17 C15 C18 C19 18.5(9)
C16 C15 C18 C19 140.9(7)
O4 C15 C18 S3 69.4(6)
C17 C15 C18 S3 -169.6(5)
C16 C15 C18 S3 -47.3(7)
C15 C18 C19 C20 173.7(7)
S3 C18 C19 C20 1.1(8)
C18 C19 C20 C21 -1.3(10)
C19 C20 C21 S3 0.7(10)
O5 C22 C25 C26 149.5(9)
C23 C22 C25 C26 26.9(13)
C24 C22 C25 C26 -93.6(11)
O5 C22 C25 S4 -35.3(8)
C23 C22 C25 S4 -157.9(6)
C24 C22 C25 S4 81.7(7)
C22 C25 C26 C27 176.1(10)
S4 C25 C26 C27 0.4(13)
C25 C26 C27 C28 -0.1(17)
C26 C27 C28 S4 -0.2(15)
C2 C1 O1 Bi1 -151.6(5)
C4 C1 O1 Bi1 -29.5(8)
C3 C1 O1 Bi1 90.0(6)
C11 C8 O2 Bi1 129.3(4)
C10 C8 O2 Bi1 -110.9(5)
C9 C8 O2 Bi1 9.0(8)
C11 C8 O2 Bi2 -24.4(9)
C10 C8 O2 Bi2 95.4(7)
C9 C8 O2 Bi2 -144.8(5)
C18 C15 O4 Bi2 39.8(6)
C17 C15 O4 Bi2 -82.2(6)
C16 C15 O4 Bi2 160.5(4)
C23 C22 O5 Bi2 -75.8(8)
C25 C22 O5 Bi2 161.8(4)
C24 C22 O5 Bi2 45.1(8)
C6 C7 S1 C4 -0.4(8)
C5 C4 S1 C7 -0.3(6)
C1 C4 S1 C7 176.3(6)
C13 C14 S2 C11 -0.4(6)
C12 C11 S2 C14 0.0(6)
C8 C11 S2 C14 -176.7(6)
C20 C21 S3 C18 -0.1(7)
C19 C18 S3 C21 -0.6(6)
C15 C18 S3 C21 -174.0(6)
C27 C28 S4 C25 0.4(10)
C26 C25 S4 C28 -0.5(8)
C22 C25 S4 C28 -176.6(6)
